data_4315046
loop_
_publ_author_name
'Runyu Tan'
'Datong Song'

_publ_section_title
;
 Platinum Complexes of \h2-Thiophenes
;
_journal_name_full 'Inorganic Chemistry'
_journal_page_first 2026
_journal_page_last 2028
_journal_paper_doi 10.1021/ic902289h
_journal_volume 49
_journal_year 2010
_chemical_formula_sum 'C24 H12 F6 N2 O2 S'
_chemical_formula_weight 506.42
_chemical_name_systematic
; 
 ? 
;
_space_group_IT_number 2
_symmetry_cell_setting triclinic
_symmetry_space_group_name_Hall '-P 1'
_symmetry_space_group_name_H-M 'P -1'
_atom_sites_solution_hydrogens geom
_atom_sites_solution_primary direct
_atom_sites_solution_secondary difmap
_audit_creation_method SHELXL-97
_cell_angle_alpha 71.296(2)
_cell_angle_beta 83.095(2)
_cell_angle_gamma 74.074(2)
_cell_formula_units_Z 2
_cell_length_a 8.2605(3)
_cell_length_b 11.1631(5)
_cell_length_c 12.5207(5)
_cell_measurement_reflns_used 3777
_cell_measurement_temperature 150(2)
_cell_measurement_theta_max 27.56
_cell_measurement_theta_min 2.20
_cell_volume 1050.96(8)
_computing_structure_refinement 'SHELXL-97 (Sheldrick, 2008)'
_computing_structure_solution 'SHELXS-97 (Sheldrick, 2008)'
_diffrn_ambient_temperature 150(2)
_diffrn_measured_fraction_theta_full 0.985
_diffrn_measured_fraction_theta_max 0.985
_diffrn_radiation_monochromator graphite
_diffrn_radiation_source 'fine-focus sealed tube'
_diffrn_radiation_type MoK\a
_diffrn_radiation_wavelength 0.71073
_diffrn_reflns_av_R_equivalents 0.0321
_diffrn_reflns_av_sigmaI/netI 0.0350
_diffrn_reflns_limit_h_max 10
_diffrn_reflns_limit_h_min -10
_diffrn_reflns_limit_k_max 14
_diffrn_reflns_limit_k_min -14
_diffrn_reflns_limit_l_max 16
_diffrn_reflns_limit_l_min -15
_diffrn_reflns_number 17566
_diffrn_reflns_theta_full 27.56
_diffrn_reflns_theta_max 27.56
_diffrn_reflns_theta_min 2.20
_exptl_absorpt_coefficient_mu 0.234
_exptl_absorpt_correction_T_max 0.9815
_exptl_absorpt_correction_T_min 0.9439
_exptl_absorpt_correction_type multi-scan
_exptl_absorpt_process_details 'bruker apex 2'
_exptl_crystal_colour colorless
_exptl_crystal_density_diffrn 1.600
_exptl_crystal_density_method 'not measured'
_exptl_crystal_description plate
_exptl_crystal_F_000 512
_exptl_crystal_size_max 0.25
_exptl_crystal_size_mid 0.20
_exptl_crystal_size_min 0.08
_refine_diff_density_max 0.597
_refine_diff_density_min -0.407
_refine_diff_density_rms 0.054
_refine_ls_extinction_method none
_refine_ls_goodness_of_fit_ref 1.025
_refine_ls_hydrogen_treatment constr
_refine_ls_matrix_type full
_refine_ls_number_parameters 316
_refine_ls_number_reflns 4789
_refine_ls_number_restraints 0
_refine_ls_restrained_S_all 1.025
_refine_ls_R_factor_all 0.0571
_refine_ls_R_factor_gt 0.0408
_refine_ls_shift/su_max 0.001
_refine_ls_shift/su_mean 0.000
_refine_ls_structure_factor_coef Fsqd
_refine_ls_weighting_details 'calc w=1/[\s^2^(Fo^2^)+(0.0482P)^2^+0.5332P] where P=(Fo^2^+2Fc^2^)/3'
_refine_ls_weighting_scheme calc
_refine_ls_wR_factor_gt 0.0981
_refine_ls_wR_factor_ref 0.1069
_reflns_number_gt 3777
_reflns_number_total 4789
_reflns_threshold_expression >2sigma(I)
_cod_data_source_file ic902289h_si_002_2.cif
_cod_data_source_block 1b
_cod_original_cell_volume 1050.96(7)
_cod_database_code 4315046

loop_
_symmetry_equiv_pos_as_xyz
'x, y, z'
'-x, -y, -z'

loop_
_atom_site_label
_atom_site_type_symbol
_atom_site_fract_x
_atom_site_fract_y
_atom_site_fract_z
_atom_site_U_iso_or_equiv
_atom_site_adp_type
_atom_site_occupancy
_atom_site_symmetry_multiplicity
_atom_site_calc_flag
_atom_site_refinement_flags
_atom_site_disorder_assembly
_atom_site_disorder_group
S1 S 0.33476(5) 1.09668(4) 0.36966(4) 0.02615(13) Uani 1 1 d . . .
O1 O 0.30573(17) 0.83440(13) -0.06465(11) 0.0299(3) Uani 1 1 d . . .
F1 F 0.48765(17) 0.71569(14) -0.15144(11) 0.0494(3) Uani 1 1 d . . .
C1 C 0.2714(2) 1.06892(17) 0.25603(15) 0.0228(4) Uani 1 1 d . . .
H1A H 0.2706 1.1264 0.1812 0.027 Uiso 1 1 calc R . .
C2 C 0.22255(19) 0.95541(16) 0.28512(14) 0.0189(3) Uani 1 1 d . . .
C3 C 0.23913(19) 0.88685(16) 0.40365(14) 0.0197(3) Uani 1 1 d . . .
C4 C 0.2973(2) 0.95367(17) 0.45838(15) 0.0236(4) Uani 1 1 d . . .
H4A H 0.3151 0.9241 0.5371 0.028 Uiso 1 1 calc R . .
C5 C -0.2509(2) 0.88316(17) 0.31924(16) 0.0244(4) Uani 1 1 d . . .
H5A H -0.3208 0.8989 0.3818 0.029 Uiso 1 1 calc R . .
C6 C -0.3149(2) 0.83457(17) 0.24648(16) 0.0265(4) Uani 1 1 d . . .
H6A H -0.4228 0.8168 0.2609 0.032 Uiso 1 1 calc R . .
C7 C -0.2182(2) 0.81393(17) 0.15538(16) 0.0256(4) Uani 1 1 d . . .
H7A H -0.2587 0.7827 0.1042 0.031 Uiso 1 1 calc R . .
C8 C -0.0561(2) 0.83926(16) 0.13698(15) 0.0211(4) Uani 1 1 d . . .
C9 C 0.0497(2) 0.82034(17) 0.04403(15) 0.0239(4) Uani 1 1 d . . .
H9A H 0.0154 0.7884 -0.0091 0.029 Uiso 1 1 calc R . .
C10 C 0.2022(2) 0.84862(17) 0.03146(14) 0.0229(4) Uani 1 1 d . . .
C11 C 0.2586(2) 0.89501(16) 0.10808(14) 0.0213(4) Uani 1 1 d . . .
H11A H 0.3652 0.9152 0.0954 0.026 Uiso 1 1 calc R . .
C12 C 0.1606(2) 0.91143(15) 0.20137(14) 0.0186(3) Uani 1 1 d . . .
C13 C -0.00237(19) 0.88555(15) 0.21651(14) 0.0183(3) Uani 1 1 d . . .
C14 C 0.4198(2) 0.7199(2) -0.05142(17) 0.0315(4) Uani 1 1 d . . .
C15 C 0.4517(2) 0.55344(18) 0.30440(16) 0.0272(4) Uani 1 1 d . . .
H15A H 0.5271 0.5616 0.2404 0.033 Uiso 1 1 calc R . .
C16 C 0.4195(2) 0.43027(18) 0.35815(17) 0.0306(4) Uani 1 1 d . . .
H16A H 0.4701 0.3583 0.3303 0.037 Uiso 1 1 calc R . .
C17 C 0.3139(2) 0.41675(18) 0.45105(17) 0.0299(4) Uani 1 1 d . . .
H17A H 0.2902 0.3346 0.4890 0.036 Uiso 1 1 calc R . .
C18 C 0.2399(2) 0.52496(17) 0.49082(15) 0.0226(4) Uani 1 1 d . . .
C19 C 0.1345(2) 0.51633(18) 0.58925(15) 0.0265(4) Uani 1 1 d . . .
H19A H 0.1078 0.4362 0.6310 0.032 Uiso 1 1 calc R . .
C20 C 0.0723(2) 0.62471(18) 0.62295(15) 0.0253(4) Uani 1 1 d . . .
C21 C 0.1023(2) 0.74643(17) 0.56226(15) 0.0231(4) Uani 1 1 d . . .
H21A H 0.0534 0.8203 0.5880 0.028 Uiso 1 1 calc R . .
C22 C 0.20285(19) 0.75892(16) 0.46529(14) 0.0190(3) Uani 1 1 d . . .
C23 C 0.27645(19) 0.64608(16) 0.42915(14) 0.0198(3) Uani 1 1 d . . .
C24 C 0.0264(3) 0.5949(2) 0.81640(17) 0.0399(5) Uani 1 1 d . . .
N1 N -0.10198(17) 0.90835(14) 0.30711(12) 0.0211(3) Uani 1 1 d . . .
N2 N 0.38454(17) 0.65829(14) 0.33691(12) 0.0222(3) Uani 1 1 d . . .
F2 F 0.35631(16) 0.61816(12) -0.00584(12) 0.0496(3) Uani 1 1 d . . .
O2 O -0.03923(16) 0.61772(14) 0.71885(11) 0.0345(3) Uani 1 1 d . . .
F3 F 0.54513(16) 0.70503(15) 0.01341(12) 0.0567(4) Uani 1 1 d . . .
F4 F -0.09416(18) 0.59945(15) 0.89485(11) 0.0576(4) Uani 1 1 d . . .
F5 F 0.14106(19) 0.48363(14) 0.84937(11) 0.0612(4) Uani 1 1 d . . .
F6 F 0.1031(2) 0.68879(17) 0.81272(13) 0.0679(5) Uani 1 1 d . . .

loop_
_atom_site_aniso_label
_atom_site_aniso_U_11
_atom_site_aniso_U_22
_atom_site_aniso_U_33
_atom_site_aniso_U_23
_atom_site_aniso_U_13
_atom_site_aniso_U_12
S1 0.0261(2) 0.0236(2) 0.0339(3) -0.0134(2) -0.00540(18) -0.00717(17)
O1 0.0370(7) 0.0343(7) 0.0190(7) -0.0115(6) 0.0053(5) -0.0087(6)
F1 0.0512(8) 0.0688(9) 0.0366(7) -0.0342(7) 0.0170(6) -0.0147(7)
C1 0.0207(8) 0.0231(9) 0.0253(10) -0.0079(7) -0.0024(7) -0.0052(6)
C2 0.0153(7) 0.0209(8) 0.0211(9) -0.0088(7) -0.0004(6) -0.0025(6)
C3 0.0155(7) 0.0221(8) 0.0221(9) -0.0093(7) -0.0010(6) -0.0024(6)
C4 0.0237(8) 0.0253(9) 0.0232(9) -0.0106(7) -0.0038(7) -0.0031(7)
C5 0.0211(8) 0.0249(9) 0.0252(10) -0.0070(8) 0.0012(7) -0.0038(7)
C6 0.0186(8) 0.0250(9) 0.0354(11) -0.0063(8) -0.0038(7) -0.0066(7)
C7 0.0245(8) 0.0249(9) 0.0300(10) -0.0084(8) -0.0079(7) -0.0075(7)
C8 0.0227(8) 0.0184(8) 0.0216(9) -0.0053(7) -0.0055(7) -0.0034(6)
C9 0.0297(9) 0.0236(9) 0.0213(9) -0.0099(7) -0.0073(7) -0.0048(7)
C10 0.0276(8) 0.0232(9) 0.0159(9) -0.0061(7) 0.0003(7) -0.0033(7)
C11 0.0213(8) 0.0210(9) 0.0215(9) -0.0053(7) -0.0024(7) -0.0056(6)
C12 0.0206(7) 0.0161(8) 0.0180(9) -0.0035(7) -0.0033(6) -0.0037(6)
C13 0.0189(7) 0.0165(8) 0.0181(9) -0.0038(7) -0.0026(6) -0.0031(6)
C14 0.0280(9) 0.0432(12) 0.0300(11) -0.0210(9) 0.0050(8) -0.0103(8)
C15 0.0293(9) 0.0304(10) 0.0225(10) -0.0119(8) -0.0004(7) -0.0037(7)
C16 0.0406(10) 0.0238(10) 0.0302(11) -0.0144(8) -0.0062(8) -0.0031(8)
C17 0.0414(10) 0.0219(9) 0.0279(10) -0.0063(8) -0.0062(8) -0.0096(8)
C18 0.0241(8) 0.0244(9) 0.0196(9) -0.0041(7) -0.0061(7) -0.0074(7)
C19 0.0286(9) 0.0256(9) 0.0225(10) 0.0000(8) -0.0042(7) -0.0093(7)
C20 0.0206(8) 0.0360(10) 0.0160(9) -0.0042(8) -0.0003(6) -0.0063(7)
C21 0.0215(8) 0.0253(9) 0.0215(9) -0.0080(7) -0.0037(7) -0.0019(7)
C22 0.0180(7) 0.0226(9) 0.0169(9) -0.0057(7) -0.0048(6) -0.0044(6)
C23 0.0179(7) 0.0238(9) 0.0184(9) -0.0066(7) -0.0058(6) -0.0041(6)
C24 0.0421(11) 0.0423(12) 0.0230(11) -0.0089(9) 0.0011(9) 0.0068(9)
N1 0.0200(7) 0.0216(7) 0.0207(8) -0.0065(6) -0.0007(6) -0.0036(5)
N2 0.0222(7) 0.0255(8) 0.0199(8) -0.0091(6) -0.0006(6) -0.0051(6)
F2 0.0456(7) 0.0344(7) 0.0663(9) -0.0197(6) 0.0136(7) -0.0072(6)
O2 0.0280(7) 0.0462(9) 0.0200(7) -0.0028(6) 0.0043(5) -0.0050(6)
F3 0.0321(7) 0.0885(11) 0.0586(9) -0.0456(8) -0.0094(6) 0.0012(6)
F4 0.0554(8) 0.0697(10) 0.0244(7) -0.0070(6) 0.0141(6) 0.0067(7)
F5 0.0673(9) 0.0572(9) 0.0291(7) -0.0065(6) -0.0072(6) 0.0271(7)
F6 0.0905(12) 0.0852(12) 0.0437(9) -0.0307(8) -0.0031(8) -0.0337(10)

loop_
_atom_type_symbol
_atom_type_description
_atom_type_scat_dispersion_real
_atom_type_scat_dispersion_imag
_atom_type_scat_source
C C 0.0033 0.0016 'International Tables Vol C Tables 4.2.6.8 and 6.1.1.4'
H H 0.0000 0.0000 'International Tables Vol C Tables 4.2.6.8 and 6.1.1.4'
N N 0.0061 0.0033 'International Tables Vol C Tables 4.2.6.8 and 6.1.1.4'
O O 0.0106 0.0060 'International Tables Vol C Tables 4.2.6.8 and 6.1.1.4'
F F 0.0171 0.0103 'International Tables Vol C Tables 4.2.6.8 and 6.1.1.4'
S S 0.1246 0.1234 'International Tables Vol C Tables 4.2.6.8 and 6.1.1.4'

loop_
_geom_angle_atom_site_label_1
_geom_angle_atom_site_label_2
_geom_angle_atom_site_label_3
_geom_angle
_geom_angle_site_symmetry_1
_geom_angle_site_symmetry_3
_geom_angle_publ_flag
C4 S1 C1 91.32(9) . . ?
C14 O1 C10 116.12(14) . . ?
C2 C1 S1 112.41(14) . . ?
C1 C2 C3 112.02(15) . . ?
C1 C2 C12 122.24(15) . . ?
C3 C2 C12 125.74(15) . . ?
C4 C3 C2 111.61(16) . . ?
C4 C3 C22 120.94(16) . . ?
C2 C3 C22 127.44(15) . . ?
C3 C4 S1 112.64(14) . . ?
N1 C5 C6 125.11(17) . . ?
C7 C6 C5 118.28(16) . . ?
C6 C7 C8 119.60(16) . . ?
C9 C8 C13 120.06(15) . . ?
C9 C8 C7 122.33(16) . . ?
C13 C8 C7 117.62(16) . . ?
C10 C9 C8 118.78(16) . . ?
C9 C10 C11 122.57(16) . . ?
C9 C10 O1 118.64(15) . . ?
C11 C10 O1 118.76(15) . . ?
C12 C11 C10 120.27(15) . . ?
C11 C12 C13 118.95(15) . . ?
C11 C12 C2 120.49(14) . . ?
C13 C12 C2 120.55(15) . . ?
N1 C13 C8 122.39(15) . . ?
N1 C13 C12 118.28(14) . . ?
C8 C13 C12 119.32(15) . . ?
F2 C14 F1 108.74(16) . . ?
F2 C14 F3 106.42(18) . . ?
F1 C14 F3 107.02(15) . . ?
F2 C14 O1 113.49(16) . . ?
F1 C14 O1 108.24(17) . . ?
F3 C14 O1 112.68(16) . . ?
N2 C15 C16 124.42(18) . . ?
C17 C16 C15 118.37(17) . . ?
C16 C17 C18 119.85(17) . . ?
C17 C18 C19 122.69(17) . . ?
C17 C18 C23 117.67(17) . . ?
C19 C18 C23 119.64(16) . . ?
C20 C19 C18 118.68(17) . . ?
C19 C20 C21 123.00(17) . . ?
C19 C20 O2 118.76(17) . . ?
C21 C20 O2 118.04(16) . . ?
C22 C21 C20 119.93(16) . . ?
C21 C22 C23 118.92(16) . . ?
C21 C22 C3 119.68(15) . . ?
C23 C22 C3 121.34(15) . . ?
N2 C23 C18 122.04(15) . . ?
N2 C23 C22 118.17(15) . . ?
C18 C23 C22 119.76(16) . . ?
F4 C24 F5 109.24(18) . . ?
F4 C24 O2 109.61(18) . . ?
F5 C24 O2 114.86(18) . . ?
F4 C24 F6 106.05(18) . . ?
F5 C24 F6 105.7(2) . . ?
O2 C24 F6 110.94(19) . . ?
C5 N1 C13 116.98(15) . . ?
C15 N2 C23 117.61(15) . . ?
C24 O2 C20 117.23(15) . . ?

loop_
_geom_bond_atom_site_label_1
_geom_bond_atom_site_label_2
_geom_bond_distance
_geom_bond_site_symmetry_2
_geom_bond_publ_flag
S1 C4 1.7115(19) . ?
S1 C1 1.7159(18) . ?
O1 C14 1.338(2) . ?
O1 C10 1.416(2) . ?
F1 C14 1.319(2) . ?
C1 C2 1.360(2) . ?
C2 C3 1.439(2) . ?
C2 C12 1.483(2) . ?
C3 C4 1.364(2) . ?
C3 C22 1.482(2) . ?
C5 N1 1.317(2) . ?
C5 C6 1.412(3) . ?
C6 C7 1.357(3) . ?
C7 C8 1.421(2) . ?
C8 C9 1.405(3) . ?
C8 C13 1.420(2) . ?
C9 C10 1.360(2) . ?
C10 C11 1.401(2) . ?
C11 C12 1.372(2) . ?
C12 C13 1.431(2) . ?
C13 N1 1.369(2) . ?
C14 F2 1.316(2) . ?
C14 F3 1.334(2) . ?
C15 N2 1.319(2) . ?
C15 C16 1.407(3) . ?
C16 C17 1.361(3) . ?
C17 C18 1.410(3) . ?
C18 C19 1.414(3) . ?
C18 C23 1.419(2) . ?
C19 C20 1.356(3) . ?
C20 C21 1.401(3) . ?
C20 O2 1.418(2) . ?
C21 C22 1.377(2) . ?
C22 C23 1.428(2) . ?
C23 N2 1.367(2) . ?
C24 F4 1.315(2) . ?
C24 F5 1.315(2) . ?
C24 O2 1.317(2) . ?
C24 F6 1.351(3) . ?

loop_
_cod_related_entry_id
_cod_related_entry_database
_cod_related_entry_code
1 ChemSpider 30660966
